data_4510145
loop_
_publ_author_name
'Mochida, Tomoyuki'
'Funasako, Yusuke'
'Nagabuchi, Eri'
'Mori, Hatsumi'

_publ_section_title
;
 Charge-Transfer Salts of Biferrocene Derivatives with F2- and
 F4-Tetracyanoquinodimethane: Correlation Between Donor--Acceptor Ratios
 and Cation Valence States
;
_journal_issue 3
_journal_name_full 'Crystal Growth &amp; Design'
_journal_page_first 1459
_journal_paper_doi 10.1021/cg500006e
_journal_volume 14
_journal_year 2014
_chemical_formula_moiety 'C26 H30 Fe2, 3(C12 H2 F2 N4)'
_chemical_formula_sum 'C62 H36 F6 Fe2 N12'
_chemical_formula_weight 1174.73
_chemical_name_systematic
; 
 ? 
;
_space_group_IT_number 4
_symmetry_cell_setting monoclinic
_symmetry_space_group_name_Hall 'P 2yb'
_symmetry_space_group_name_H-M 'P 1 21 1'
_atom_sites_solution_hydrogens geom
_atom_sites_solution_primary direct
_atom_sites_solution_secondary difmap
_audit_creation_method SHELXL-97
_cell_angle_alpha 90.00
_cell_angle_beta 94.102(2)
_cell_angle_gamma 90.00
_cell_formula_units_Z 2
_cell_length_a 8.9102(11)
_cell_length_b 19.302(2)
_cell_length_c 15.1245(18)
_cell_measurement_temperature 298
_cell_volume 2594.5(5)
_computing_cell_refinement 'APEX2 (Bruker AXS, 2006)'
_computing_data_collection 'APEX2 (Bruker AXS, 2006)'
_computing_data_reduction 'SAINT (Bruker AXS, 2004)'
_computing_molecular_graphics 'XSHEL (Bruker AXS,2002)'
_computing_publication_material 'XCIF (Bruker AXS, 2001)'
_computing_structure_refinement 'SHELXL-97 (Sheldrick, 1997)'
_computing_structure_solution 'SHELXS-97 (Sheldrick, 1997)'
_diffrn_ambient_temperature 298
_diffrn_detector_area_resol_mean 8.333
_diffrn_measured_fraction_theta_full 0.999
_diffrn_measured_fraction_theta_max 0.999
_diffrn_measurement_device_type 'Bruker APEXII CCD area detector'
_diffrn_measurement_method 'phi and omega scans'
_diffrn_radiation_monochromator 'Bruker Helios multilayer confocal mirror'
_diffrn_radiation_source 'Bruker TXS fine-focus rotating anode'
_diffrn_radiation_type MoK\a
_diffrn_radiation_wavelength 0.71073
_diffrn_reflns_av_R_equivalents 0.0894
_diffrn_reflns_av_sigmaI/netI 0.1159
_diffrn_reflns_limit_h_max 7
_diffrn_reflns_limit_h_min -11
_diffrn_reflns_limit_k_max 24
_diffrn_reflns_limit_k_min -24
_diffrn_reflns_limit_l_max 18
_diffrn_reflns_limit_l_min -19
_diffrn_reflns_number 15600
_diffrn_reflns_theta_full 27.10
_diffrn_reflns_theta_max 27.10
_diffrn_reflns_theta_min 2.11
_exptl_absorpt_coefficient_mu 0.637
_exptl_absorpt_correction_T_max 0.9874
_exptl_absorpt_correction_T_min 0.7209
_exptl_absorpt_correction_type empirical
_exptl_absorpt_process_details
;
SADABS Sheldrick 1996
;
_exptl_crystal_colour black
_exptl_crystal_density_diffrn 1.504
_exptl_crystal_density_method 'not measured'
_exptl_crystal_description plate
_exptl_crystal_F_000 1196
_exptl_crystal_size_max 0.55
_exptl_crystal_size_mid 0.20
_exptl_crystal_size_min 0.02
_refine_diff_density_max 0.398
_refine_diff_density_min -0.388
_refine_diff_density_rms 0.071
_refine_ls_abs_structure_details 'Flack H D (1983), Acta Cryst. A39, 876-881'
_refine_ls_abs_structure_Flack 0.08(2)
_refine_ls_extinction_method none
_refine_ls_goodness_of_fit_ref 1.020
_refine_ls_hydrogen_treatment constr
_refine_ls_matrix_type full
_refine_ls_number_parameters 769
_refine_ls_number_reflns 5891
_refine_ls_number_restraints 109
_refine_ls_restrained_S_all 1.014
_refine_ls_R_factor_all 0.1339
_refine_ls_R_factor_gt 0.0526
_refine_ls_shift/su_max 0.001
_refine_ls_shift/su_mean 0.000
_refine_ls_structure_factor_coef Fsqd
_refine_ls_weighting_details 'calc w=1/[\s^2^(Fo^2^)+(0.0364P)^2^+0.0000P] where P=(Fo^2^+2Fc^2^)/3'
_refine_ls_weighting_scheme calc
_refine_ls_wR_factor_gt 0.0885
_refine_ls_wR_factor_ref 0.1084
_reflns_number_gt 3205
_reflns_number_total 5891
_reflns_threshold_expression >2sigma(I)
_cod_data_source_file cg500006e_si_001.cif
_cod_data_source_block 02
_cod_depositor_comments
;
The following automatic conversions were performed:

'_symmetry_cell_setting' value 'Monoclinic' changed to 'monoclinic'
according to
/usr/data/users/saulius/crontab/automatic-downloads/current/ACS/lib/dictionaries/cif_core.dic
dictionary named 'cif_core.dic' version 2.4.2 from 2011-04-26.

Automatic conversion script
Id: cif_fix_values 2281 2013-09-26 08:29:07Z andrius 
;
_cod_original_sg_symbol_H-M 'P 21'
_cod_database_code 4510145

loop_
_symmetry_equiv_pos_as_xyz
'x, y, z'
'-x, y+1/2, -z'

loop_
_atom_site_label
_atom_site_type_symbol
_atom_site_fract_x
_atom_site_fract_y
_atom_site_fract_z
_atom_site_U_iso_or_equiv
_atom_site_adp_type
_atom_site_occupancy
_atom_site_symmetry_multiplicity
_atom_site_calc_flag
_atom_site_refinement_flags
_atom_site_disorder_assembly
_atom_site_disorder_group
C21A C 0.110(3) 0.727(2) 0.904(2) 0.063(4) Uani 0.590(11) 1 d PU A 1
H21A H 0.1141 0.7566 0.8512 0.075 Uiso 0.590(11) 1 calc PR A 1
C22A C 0.005(2) 0.6579(9) 0.8709(12) 0.076(5) Uani 0.590(11) 1 d PU A 1
H22A H -0.0918 0.6732 0.8471 0.115 Uiso 0.590(11) 1 calc PR A 1
H22B H -0.0063 0.6280 0.9207 0.115 Uiso 0.590(11) 1 calc PR A 1
H22C H 0.0544 0.6330 0.8261 0.115 Uiso 0.590(11) 1 calc PR A 1
C23A C 0.2438(19) 0.7148(8) 0.9284(11) 0.066(4) Uani 0.590(11) 1 d PU A 1
H23A H 0.2898 0.6892 0.8832 0.099 Uiso 0.590(11) 1 calc PR A 1
H23B H 0.2477 0.6880 0.9820 0.099 Uiso 0.590(11) 1 calc PR A 1
H23C H 0.2968 0.7576 0.9391 0.099 Uiso 0.590(11) 1 calc PR A 1
C21B C 0.078(5) 0.729(3) 0.893(4) 0.064(5) Uani 0.410(11) 1 d PU A 2
H21B H 0.1645 0.7592 0.8871 0.077 Uiso 0.410(11) 1 calc PR A 2
C22B C 0.044(3) 0.7159(12) 0.8187(16) 0.075(6) Uani 0.410(11) 1 d PU A 2
H22D H 0.0268 0.7582 0.7861 0.112 Uiso 0.410(11) 1 calc PR A 2
H22E H -0.0455 0.6884 0.8147 0.112 Uiso 0.410(11) 1 calc PR A 2
H22F H 0.1244 0.6906 0.7943 0.112 Uiso 0.410(11) 1 calc PR A 2
C23B C 0.166(3) 0.6568(13) 0.9513(15) 0.079(6) Uani 0.410(11) 1 d PU A 2
H23D H 0.0897 0.6255 0.9690 0.119 Uiso 0.410(11) 1 calc PR A 2
H23E H 0.2239 0.6734 1.0028 0.119 Uiso 0.410(11) 1 calc PR A 2
H23F H 0.2304 0.6331 0.9132 0.119 Uiso 0.410(11) 1 calc PR A 2
N4 N 0.7777(8) 0.5294(4) 0.7649(5) 0.057(2) Uani 1 1 d . . .
N3 N 0.4520(8) 0.4947(4) 0.9580(5) 0.065(2) Uani 1 1 d . . .
N2 N -0.2279(8) 0.5091(5) 0.5305(5) 0.070(2) Uani 1 1 d . . .
N1 N 0.0908(7) 0.5198(4) 0.3375(4) 0.0472(17) Uani 1 1 d . . .
F2 F 0.3612(4) 0.5182(2) 0.4808(2) 0.0430(10) Uani 1 1 d . . .
F1 F 0.1884(5) 0.5017(3) 0.8155(3) 0.0581(15) Uani 1 1 d . . .
C38 C 0.6545(9) 0.5188(4) 0.7774(5) 0.0396(19) Uani 1 1 d . . .
C37 C 0.4706(9) 0.5012(4) 0.8836(6) 0.049(2) Uani 1 1 d . . .
C36 C 0.4983(8) 0.5083(4) 0.7927(5) 0.0379(19) Uani 1 1 d . . .
C35 C -0.1044(9) 0.5088(5) 0.5194(5) 0.045(2) Uani 1 1 d . . .
C34 C 0.0785(8) 0.5158(4) 0.4130(5) 0.0365(19) Uani 1 1 d . . .
C33 C 0.0518(8) 0.5108(4) 0.5040(5) 0.0338(18) Uani 1 1 d . . .
C32 C 0.3201(7) 0.5143(4) 0.5658(5) 0.0319(17) Uani 1 1 d . . .
C31 C 0.4265(8) 0.5128(4) 0.6322(5) 0.0309(17) Uani 1 1 d . . .
H31 H 0.5270 0.5149 0.6195 0.037 Uiso 1 1 calc R . .
C30 C 0.3902(7) 0.5079(4) 0.7218(5) 0.0311(17) Uani 1 1 d U . .
C29 C 0.2303(8) 0.5055(4) 0.7315(4) 0.0347(18) Uani 1 1 d . . .
C28 C 0.1251(8) 0.5069(4) 0.6648(5) 0.0379(19) Uani 1 1 d . . .
H28 H 0.0244 0.5057 0.6771 0.045 Uiso 1 1 calc R . .
C27 C 0.1621(8) 0.5103(4) 0.5751(4) 0.0314(17) Uani 1 1 d . . .
C1 C 0.1204(8) 0.9318(4) 0.9101(5) 0.0308(18) Uani 1 1 d . . .
C2 C -0.0329(9) 0.9509(5) 0.8937(5) 0.045(2) Uani 1 1 d . . .
H2 H -0.0892 0.9481 0.8396 0.055 Uiso 1 1 calc R . .
C3 C -0.0847(10) 0.9749(5) 0.9743(6) 0.053(3) Uani 1 1 d . . .
H3 H -0.1810 0.9911 0.9826 0.063 Uiso 1 1 calc R . .
C4 C 0.0354(9) 0.9700(5) 1.0401(5) 0.046(2) Uani 1 1 d . . .
H4 H 0.0316 0.9824 1.0993 0.056 Uiso 1 1 calc R . .
C5 C 0.1602(9) 0.9434(4) 1.0016(5) 0.042(2) Uani 1 1 d . . .
H5 H 0.2538 0.9347 1.0308 0.051 Uiso 1 1 calc R . .
C6 C 0.0025(10) 0.7643(4) 0.9643(6) 0.044(2) Uani 1 1 d . . .
C7 C -0.1475(10) 0.7889(5) 0.9478(6) 0.053(2) Uani 1 1 d . A .
H7 H -0.2031 0.7874 0.8934 0.064 Uiso 1 1 calc R . .
C8 C -0.1981(10) 0.8157(5) 1.0258(6) 0.057(3) Uani 1 1 d U . .
H8 H -0.2939 0.8332 1.0326 0.069 Uiso 1 1 calc R A .
C9 C -0.0813(10) 0.8118(5) 1.0921(5) 0.050(2) Uani 1 1 d . A .
H9 H -0.0836 0.8274 1.1502 0.060 Uiso 1 1 calc R . .
C10 C 0.0408(11) 0.7798(4) 1.0539(5) 0.049(2) Uani 1 1 d . A .
H10 H 0.1334 0.7703 1.0838 0.059 Uiso 1 1 calc R . .
C11 C 0.2173(8) 0.9019(4) 0.8458(5) 0.0340(18) Uani 1 1 d . . .
C12 C 0.3669(8) 0.8793(4) 0.8633(5) 0.041(2) Uani 1 1 d . . .
H12 H 0.4213 0.8799 0.9182 0.050 Uiso 1 1 calc R . .
C13 C 0.4198(11) 0.8554(5) 0.7822(6) 0.058(3) Uani 1 1 d . . .
H13 H 0.5151 0.8378 0.7743 0.069 Uiso 1 1 calc R . .
C14 C 0.3026(11) 0.8633(5) 0.7169(6) 0.057(3) Uani 1 1 d . . .
H14 H 0.3066 0.8518 0.6574 0.069 Uiso 1 1 calc R . .
C15 C 0.1798(9) 0.8909(4) 0.7551(5) 0.046(2) Uani 1 1 d . . .
H15 H 0.0871 0.9007 0.7255 0.055 Uiso 1 1 calc R . .
C16 C 0.3766(9) 1.0649(4) 0.8080(5) 0.037(2) Uani 1 1 d . . .
C17 C 0.5206(9) 1.0351(4) 0.8104(6) 0.048(2) Uani 1 1 d . . .
H17 H 0.5874 1.0329 0.8605 0.057 Uiso 1 1 calc R . .
C18 C 0.5496(10) 1.0089(5) 0.7260(6) 0.049(2) Uani 1 1 d . . .
H18 H 0.6371 0.9871 0.7108 0.059 Uiso 1 1 calc R . .
C19 C 0.4209(10) 1.0224(4) 0.6697(5) 0.048(2) Uani 1 1 d . . .
H19 H 0.4084 1.0107 0.6100 0.057 Uiso 1 1 calc R . .
C20 C 0.3134(9) 1.0564(4) 0.7184(5) 0.042(2) Uani 1 1 d . . .
H20 H 0.2183 1.0709 0.6965 0.050 Uiso 1 1 calc R . .
C24 C 0.3048(9) 1.0995(4) 0.8824(6) 0.052(2) Uani 1 1 d . . .
H24 H 0.3030 1.0658 0.9308 0.062 Uiso 1 1 calc R . .
C25 C 0.1451(10) 1.1209(5) 0.8587(7) 0.078(3) Uani 1 1 d . . .
H25A H 0.0943 1.0851 0.8242 0.117 Uiso 1 1 calc R . .
H25B H 0.1441 1.1630 0.8247 0.117 Uiso 1 1 calc R . .
H25C H 0.0947 1.1284 0.9118 0.117 Uiso 1 1 calc R . .
C26 C 0.4013(13) 1.1599(6) 0.9165(7) 0.102(4) Uani 1 1 d . . .
H26A H 0.4045 1.1943 0.8709 0.153 Uiso 1 1 calc R . .
H26B H 0.5014 1.1438 0.9328 0.153 Uiso 1 1 calc R . .
H26C H 0.3591 1.1797 0.9674 0.153 Uiso 1 1 calc R . .
C39 C 0.5391(8) 0.6821(4) 0.5725(5) 0.0407(19) Uani 1 1 d . . .
C40 C 0.5798(8) 0.6796(4) 0.4835(5) 0.0413(19) Uani 1 1 d . . .
H40 H 0.6806 0.6769 0.4717 0.050 Uiso 1 1 calc R . .
C41 C 0.4737(9) 0.6812(4) 0.4169(5) 0.0398(19) Uani 1 1 d . . .
C42 C 0.3130(8) 0.6836(4) 0.4308(5) 0.0374(18) Uani 1 1 d . . .
C43 C 0.2750(9) 0.6861(4) 0.5195(5) 0.045(2) Uani 1 1 d . . .
H43 H 0.1743 0.6873 0.5321 0.054 Uiso 1 1 calc R . .
C44 C 0.3819(9) 0.6866(4) 0.5854(5) 0.043(2) Uani 1 1 d . . .
C45 C 0.6476(9) 0.6811(4) 0.6419(6) 0.047(2) Uani 1 1 d . . .
C46 C 0.6197(10) 0.6869(4) 0.7341(7) 0.053(2) Uani 1 1 d . . .
C47 C 0.8074(11) 0.6756(5) 0.6266(6) 0.052(2) Uani 1 1 d . . .
C48 C 0.2041(9) 0.6823(4) 0.3601(6) 0.044(2) Uani 1 1 d . . .
C49 C 0.2288(10) 0.6775(5) 0.2690(7) 0.054(2) Uani 1 1 d . . .
C50 C 0.0487(10) 0.6848(5) 0.3774(5) 0.049(2) Uani 1 1 d . . .
C51 C 0.7252(8) 0.8505(3) 0.4741(5) 0.0327(18) Uani 1 1 d . . .
C52 C 0.7660(8) 0.8456(3) 0.3854(5) 0.0357(18) Uani 1 1 d . . .
H52 H 0.8667 0.8422 0.3736 0.043 Uiso 1 1 calc R . .
C53 C 0.6588(8) 0.8460(4) 0.3187(5) 0.0319(18) Uani 1 1 d . . .
C54 C 0.4998(8) 0.8517(3) 0.3270(5) 0.0328(18) Uani 1 1 d . . .
C55 C 0.4619(7) 0.8576(3) 0.4168(5) 0.0322(17) Uani 1 1 d . . .
H55 H 0.3618 0.8623 0.4293 0.039 Uiso 1 1 calc R . .
C56 C 0.5704(8) 0.8564(4) 0.4836(5) 0.0366(18) Uani 1 1 d . . .
C57 C 0.8385(7) 0.8495(4) 0.5456(5) 0.0316(18) Uani 1 1 d . . .
C58 C 0.8070(8) 0.8510(4) 0.6362(5) 0.0375(19) Uani 1 1 d . . .
C59 C 0.9908(9) 0.8398(4) 0.5293(5) 0.039(2) Uani 1 1 d . . .
C60 C 0.3914(8) 0.8511(4) 0.2546(5) 0.0337(18) Uani 1 1 d . . .
C61 C 0.4186(9) 0.8404(4) 0.1654(6) 0.042(2) Uani 1 1 d . . .
C62 C 0.2356(8) 0.8556(4) 0.2713(5) 0.042(2) Uani 1 1 d . . .
F3 F 0.5126(5) 0.6828(2) 0.3327(3) 0.0536(12) Uani 1 1 d . . .
F4 F 0.3414(5) 0.6886(3) 0.6698(3) 0.0637(14) Uani 1 1 d . . .
F5 F 0.7015(5) 0.8417(3) 0.2338(3) 0.0573(15) Uani 1 1 d . . .
F6 F 0.5267(4) 0.8618(3) 0.5683(3) 0.0541(12) Uani 1 1 d . . .
Fe1 Fe 0.36619(11) 0.95749(6) 0.77050(6) 0.0331(3) Uani 1 1 d . . .
Fe2 Fe -0.01753(11) 0.87128(5) 0.98891(6) 0.0351(3) Uani 1 1 d . A .
N5 N 0.6028(9) 0.6930(4) 0.8089(6) 0.076(3) Uani 1 1 d . . .
N6 N 0.9289(9) 0.6731(5) 0.6131(5) 0.070(2) Uani 1 1 d . . .
N7 N 0.2411(9) 0.6707(5) 0.1942(6) 0.072(2) Uani 1 1 d . . .
N8 N -0.0766(9) 0.6873(4) 0.3913(5) 0.067(2) Uani 1 1 d . . .
N9 N 0.7904(8) 0.8525(4) 0.7111(5) 0.055(2) Uani 1 1 d . . .
N10 N 1.1156(7) 0.8320(4) 0.5169(5) 0.052(2) Uani 1 1 d . . .
N11 N 0.4337(7) 0.8315(4) 0.0916(4) 0.056(2) Uani 1 1 d . . .
N12 N 0.1114(7) 0.8583(4) 0.2835(4) 0.067(2) Uani 1 1 d . . .

loop_
_atom_site_aniso_label
_atom_site_aniso_U_11
_atom_site_aniso_U_22
_atom_site_aniso_U_33
_atom_site_aniso_U_23
_atom_site_aniso_U_13
_atom_site_aniso_U_12
C21A 0.067(7) 0.051(6) 0.070(7) 0.001(5) 0.009(6) -0.001(6)
C22A 0.074(8) 0.067(7) 0.088(7) -0.021(6) -0.002(7) -0.001(6)
C23A 0.057(7) 0.062(7) 0.078(7) -0.004(6) 0.007(6) 0.010(6)
C21B 0.067(8) 0.056(7) 0.069(7) 0.001(6) 0.006(7) -0.003(7)
C22B 0.080(9) 0.077(8) 0.069(8) -0.004(7) 0.011(7) 0.000(7)
C23B 0.084(9) 0.074(9) 0.080(9) 0.007(8) 0.009(8) 0.011(8)
N4 0.037(4) 0.068(5) 0.065(5) 0.001(4) 0.004(4) -0.014(4)
N3 0.040(5) 0.106(7) 0.049(5) -0.001(4) 0.005(4) 0.002(4)
N2 0.031(4) 0.112(7) 0.067(5) 0.002(5) -0.001(4) 0.021(5)
N1 0.044(4) 0.055(5) 0.041(4) 0.003(4) -0.003(4) 0.010(4)
F2 0.034(2) 0.063(3) 0.033(2) 0.003(2) 0.008(2) 0.000(2)
F1 0.034(3) 0.110(4) 0.031(3) 0.000(2) 0.010(2) 0.000(3)
C38 0.036(5) 0.037(5) 0.044(5) -0.001(4) -0.002(4) -0.009(4)
C37 0.033(5) 0.074(6) 0.039(5) -0.006(4) -0.009(4) -0.006(4)
C36 0.033(4) 0.042(5) 0.039(4) -0.001(4) 0.006(4) 0.001(4)
C35 0.026(4) 0.065(6) 0.044(5) -0.005(4) 0.001(4) 0.008(4)
C34 0.020(4) 0.043(5) 0.045(5) -0.005(4) -0.003(4) 0.007(4)
C33 0.026(4) 0.038(5) 0.038(4) 0.002(3) 0.009(4) 0.004(3)
C32 0.019(4) 0.039(4) 0.039(4) 0.007(4) 0.011(3) -0.002(3)
C31 0.021(4) 0.030(4) 0.041(4) -0.003(3) 0.003(3) 0.005(3)
C30 0.014(3) 0.035(4) 0.046(4) -0.002(3) 0.011(3) -0.004(3)
C29 0.029(4) 0.050(5) 0.027(4) 0.001(3) 0.008(4) 0.001(4)
C28 0.024(4) 0.053(5) 0.037(4) 0.002(4) 0.004(4) 0.006(4)
C27 0.027(4) 0.030(4) 0.037(4) 0.007(3) -0.002(3) 0.007(3)
C1 0.025(4) 0.039(5) 0.029(4) 0.004(3) 0.005(4) 0.002(3)
C2 0.040(5) 0.047(5) 0.049(5) 0.002(5) 0.003(4) 0.008(5)
C3 0.037(5) 0.057(7) 0.063(6) 0.005(5) 0.006(5) 0.003(5)
C4 0.034(5) 0.064(7) 0.043(5) -0.019(5) 0.017(4) -0.005(5)
C5 0.039(5) 0.037(5) 0.051(5) -0.004(4) 0.005(4) -0.010(4)
C6 0.036(5) 0.041(5) 0.054(5) 0.001(4) 0.000(4) -0.003(4)
C7 0.045(6) 0.057(6) 0.057(6) -0.004(5) 0.002(5) -0.010(5)
C8 0.037(5) 0.067(6) 0.071(6) 0.003(5) 0.023(5) -0.021(4)
C9 0.060(6) 0.053(6) 0.036(5) -0.002(4) 0.004(5) -0.011(5)
C10 0.054(6) 0.047(6) 0.044(5) 0.008(4) -0.008(5) -0.009(5)
C11 0.028(4) 0.029(4) 0.046(5) 0.004(4) 0.012(4) 0.005(3)
C12 0.043(5) 0.041(5) 0.042(4) 0.004(4) 0.018(4) 0.006(4)
C13 0.058(6) 0.057(7) 0.063(6) -0.002(5) 0.039(6) 0.010(5)
C14 0.065(6) 0.067(7) 0.045(5) -0.012(5) 0.032(5) -0.009(6)
C15 0.036(5) 0.057(6) 0.047(5) -0.013(4) 0.008(4) -0.020(4)
C16 0.029(4) 0.039(5) 0.043(5) -0.001(4) 0.001(4) -0.002(4)
C17 0.028(4) 0.050(6) 0.065(6) -0.006(5) 0.003(4) -0.006(4)
C18 0.039(5) 0.052(6) 0.058(6) 0.002(5) 0.013(5) -0.001(5)
C19 0.055(6) 0.046(5) 0.044(5) 0.004(4) 0.019(5) -0.004(5)
C20 0.028(4) 0.041(5) 0.056(6) 0.005(4) 0.006(4) 0.008(4)
C24 0.047(5) 0.042(5) 0.068(6) -0.010(4) 0.022(5) 0.005(4)
C25 0.060(7) 0.074(7) 0.103(8) -0.029(7) 0.021(6) 0.013(6)
C26 0.083(9) 0.090(9) 0.135(10) -0.070(8) 0.018(8) -0.013(7)
C39 0.028(4) 0.028(4) 0.066(6) -0.010(4) 0.001(4) 0.003(4)
C40 0.028(4) 0.040(5) 0.056(5) -0.007(4) 0.009(4) -0.001(4)
C41 0.035(4) 0.033(5) 0.054(5) -0.008(4) 0.018(4) -0.004(4)
C42 0.027(4) 0.031(4) 0.054(5) 0.000(4) 0.003(4) -0.002(4)
C43 0.025(4) 0.043(5) 0.068(6) -0.005(4) 0.008(4) -0.001(4)
C44 0.036(5) 0.038(5) 0.056(5) -0.003(4) 0.013(5) 0.005(4)
C45 0.043(5) 0.040(5) 0.058(5) -0.009(4) 0.007(5) -0.002(4)
C46 0.037(5) 0.051(5) 0.071(6) 0.004(5) 0.002(5) -0.002(4)
C47 0.040(5) 0.051(6) 0.063(6) 0.004(5) -0.005(5) 0.004(5)
C48 0.040(5) 0.031(5) 0.061(6) 0.000(4) 0.013(5) 0.003(4)
C49 0.035(5) 0.060(6) 0.067(6) 0.008(5) 0.003(5) -0.005(4)
C50 0.035(5) 0.055(6) 0.055(5) -0.013(5) 0.002(5) 0.003(4)
C51 0.030(4) 0.030(4) 0.037(4) 0.005(3) -0.002(3) 0.004(3)
C52 0.022(4) 0.043(5) 0.043(4) -0.006(4) 0.006(4) 0.003(3)
C53 0.021(4) 0.046(5) 0.030(4) -0.001(3) 0.010(3) 0.005(3)
C54 0.025(4) 0.029(5) 0.045(4) -0.002(3) 0.005(3) 0.000(3)
C55 0.021(3) 0.031(5) 0.044(4) -0.004(4) -0.002(3) -0.002(3)
C56 0.031(4) 0.041(5) 0.038(4) -0.003(4) 0.012(4) -0.001(4)
C57 0.015(3) 0.037(5) 0.044(4) -0.001(3) 0.006(3) 0.005(3)
C58 0.021(4) 0.044(5) 0.047(5) -0.002(4) -0.002(4) -0.001(3)
C59 0.030(4) 0.044(5) 0.042(4) -0.003(4) -0.005(4) 0.002(4)
C60 0.030(4) 0.032(5) 0.038(4) -0.005(3) -0.002(3) 0.000(3)
C61 0.033(4) 0.046(5) 0.045(5) 0.003(4) -0.005(4) 0.002(4)
C62 0.026(4) 0.055(6) 0.045(4) -0.009(4) -0.001(4) -0.001(4)
F3 0.039(3) 0.063(3) 0.060(3) 0.001(3) 0.012(2) 0.003(2)
F4 0.047(3) 0.086(4) 0.061(3) -0.007(3) 0.016(3) 0.009(3)
F5 0.031(3) 0.103(4) 0.040(3) -0.016(3) 0.009(2) 0.004(3)
F6 0.036(2) 0.090(4) 0.038(2) -0.002(3) 0.011(2) 0.002(3)
Fe1 0.0243(5) 0.0392(6) 0.0367(6) 0.0008(6) 0.0074(5) -0.0001(6)
Fe2 0.0235(6) 0.0457(7) 0.0369(6) -0.0011(6) 0.0075(5) -0.0017(6)
N5 0.062(6) 0.089(6) 0.077(6) -0.017(5) 0.001(5) -0.001(5)
N6 0.036(5) 0.083(6) 0.090(6) 0.007(5) -0.007(5) 0.003(4)
N7 0.056(5) 0.087(6) 0.075(5) 0.009(5) 0.003(5) 0.017(5)
N8 0.041(5) 0.071(5) 0.089(6) -0.012(5) 0.001(5) 0.004(4)
N9 0.041(4) 0.077(6) 0.046(4) 0.006(4) -0.002(4) 0.000(4)
N10 0.026(4) 0.062(5) 0.068(5) -0.001(4) 0.006(4) 0.004(4)
N11 0.043(4) 0.082(6) 0.044(4) -0.002(4) 0.005(4) 0.011(4)
N12 0.030(4) 0.103(7) 0.069(5) 0.002(5) 0.007(4) 0.001(4)

loop_
_atom_type_symbol
_atom_type_description
_atom_type_scat_dispersion_real
_atom_type_scat_dispersion_imag
_atom_type_scat_source
C C 0.0033 0.0016 'International Tables Vol C Tables 4.2.6.8 and 6.1.1.4'
H H 0.0000 0.0000 'International Tables Vol C Tables 4.2.6.8 and 6.1.1.4'
N N 0.0061 0.0033 'International Tables Vol C Tables 4.2.6.8 and 6.1.1.4'
F F 0.0171 0.0103 'International Tables Vol C Tables 4.2.6.8 and 6.1.1.4'
Fe Fe 0.3463 0.8444 'International Tables Vol C Tables 4.2.6.8 and 6.1.1.4'

loop_
_geom_angle_atom_site_label_1
_geom_angle_atom_site_label_2
_geom_angle_atom_site_label_3
_geom_angle
C23A C21A C6 122(3)
C23A C21A C22A 116(3)
C6 C21A C22A 100.7(18)
C23A C21A H21A 105.6
C6 C21A H21A 105.6
C22A C21A H21A 105.6
C21A C22A H22A 109.5
C21A C22A H22B 109.5
H22A C22A H22B 109.5
C21A C22A H22C 109.5
H22A C22A H22C 109.5
H22B C22A H22C 109.5
C21A C23A H23A 109.5
C21A C23A H23B 109.5
H23A C23A H23B 109.5
C21A C23A H23C 109.5
H23A C23A H23C 109.5
H23B C23A H23C 109.5
C22B C21B C6 135(4)
C22B C21B C23B 112(4)
C6 C21B C23B 102(3)
C22B C21B H21B 100.9
C6 C21B H21B 100.9
C23B C21B H21B 100.9
C21B C22B H22D 109.5
C21B C22B H22E 109.5
H22D C22B H22E 109.5
C21B C22B H22F 109.5
H22D C22B H22F 109.5
H22E C22B H22F 109.5
C21B C23B H23D 109.5
C21B C23B H23E 109.5
H23D C23B H23E 109.5
C21B C23B H23F 109.5
H23D C23B H23F 109.5
H23E C23B H23F 109.5
N4 C38 C36 177.8(9)
N3 C37 C36 178.1(10)
C30 C36 C37 126.0(7)
C30 C36 C38 120.1(6)
C37 C36 C38 113.9(7)
N2 C35 C33 178.0(10)
N1 C34 C33 175.7(8)
C27 C33 C34 126.0(6)
C27 C33 C35 120.7(6)
C34 C33 C35 113.2(7)
C31 C32 F2 119.2(6)
C31 C32 C27 125.4(6)
F2 C32 C27 115.4(6)
C32 C31 C30 121.6(6)
C32 C31 H31 119.2
C30 C31 H31 119.2
C36 C30 C31 123.0(6)
C36 C30 C29 123.8(6)
C31 C30 C29 113.2(7)
C28 C29 F1 119.2(6)
C28 C29 C30 124.8(6)
F1 C29 C30 116.0(6)
C29 C28 C27 121.9(7)
C29 C28 H28 119.1
C27 C28 H28 119.1
C33 C27 C28 122.3(7)
C33 C27 C32 124.4(6)
C28 C27 C32 113.2(7)
C2 C1 C5 107.4(7)
C2 C1 C11 126.3(6)
C5 C1 C11 126.2(6)
C2 C1 Fe2 69.7(4)
C5 C1 Fe2 69.8(4)
C11 C1 Fe2 123.3(4)
C3 C2 C1 107.7(7)
C3 C2 Fe2 70.0(5)
C1 C2 Fe2 71.1(4)
C3 C2 H2 126.2
C1 C2 H2 126.2
Fe2 C2 H2 124.4
C4 C3 C2 108.0(8)
C4 C3 Fe2 70.4(5)
C2 C3 Fe2 70.7(5)
C4 C3 H3 126.0
C2 C3 H3 126.0
Fe2 C3 H3 124.5
C5 C4 C3 108.6(7)
C5 C4 Fe2 71.1(5)
C3 C4 Fe2 70.2(5)
C5 C4 H4 125.7
C3 C4 H4 125.7
Fe2 C4 H4 124.6
C4 C5 C1 108.3(7)
C4 C5 Fe2 70.3(5)
C1 C5 Fe2 70.9(4)
C4 C5 H5 125.8
C1 C5 H5 125.8
Fe2 C5 H5 124.5
C10 C6 C7 104.9(8)
C10 C6 C21B 135.3(19)
C7 C6 C21B 119.8(18)
C10 C6 C21A 123.3(13)
C7 C6 C21A 131.8(13)
C21B C6 C21A 12(3)
C10 C6 Fe2 68.8(5)
C7 C6 Fe2 67.3(5)
C21B C6 Fe2 129(2)
C21A C6 Fe2 128.4(14)
C8 C7 C6 109.5(9)
C8 C7 Fe2 70.4(5)
C6 C7 Fe2 72.6(5)
C8 C7 H7 125.3
C6 C7 H7 125.3
Fe2 C7 H7 123.3
C7 C8 C9 108.6(9)
C7 C8 Fe2 69.8(5)
C9 C8 Fe2 70.3(5)
C7 C8 H8 125.7
C9 C8 H8 125.7
Fe2 C8 H8 125.8
C8 C9 C10 106.7(8)
C8 C9 Fe2 69.9(5)
C10 C9 Fe2 70.7(5)
C8 C9 H9 126.7
C10 C9 H9 126.7
Fe2 C9 H9 124.4
C6 C10 C9 110.3(8)
C6 C10 Fe2 71.8(5)
C9 C10 Fe2 69.3(5)
C6 C10 H10 124.8
C9 C10 H10 124.8
Fe2 C10 H10 125.6
C15 C11 C12 107.0(7)
C15 C11 C1 126.7(6)
C12 C11 C1 126.3(6)
C15 C11 Fe1 70.3(4)
C12 C11 Fe1 68.6(4)
C1 C11 Fe1 125.6(4)
C11 C12 C13 107.8(8)
C11 C12 Fe1 71.8(4)
C13 C12 Fe1 68.6(5)
C11 C12 H12 126.1
C13 C12 H12 126.1
Fe1 C12 H12 125.0
C14 C13 C12 107.4(8)
C14 C13 Fe1 70.9(6)
C12 C13 Fe1 70.8(5)
C14 C13 H13 126.3
C12 C13 H13 126.3
Fe1 C13 H13 123.7
C15 C14 C13 108.8(7)
C15 C14 Fe1 72.4(5)
C13 C14 Fe1 69.2(5)
C15 C14 H14 125.6
C13 C14 H14 125.6
Fe1 C14 H14 124.3
C14 C15 C11 109.0(8)
C14 C15 Fe1 68.8(5)
C11 C15 Fe1 70.6(4)
C14 C15 H15 125.5
C11 C15 H15 125.5
Fe1 C15 H15 126.7
C17 C16 C20 105.9(7)
C17 C16 C24 127.1(8)
C20 C16 C24 126.9(7)
C17 C16 Fe1 68.5(5)
C20 C16 Fe1 68.7(4)
C24 C16 Fe1 128.2(6)
C16 C17 C18 110.4(8)
C16 C17 Fe1 72.8(5)
C18 C17 Fe1 69.1(5)
C16 C17 H17 124.8
C18 C17 H17 124.8
Fe1 C17 H17 124.8
C19 C18 C17 106.7(8)
C19 C18 Fe1 69.8(5)
C17 C18 Fe1 71.2(5)
C19 C18 H18 126.7
C17 C18 H18 126.7
Fe1 C18 H18 124.0
C18 C19 C20 109.0(7)
C18 C19 Fe1 70.4(5)
C20 C19 Fe1 72.0(4)
C18 C19 H19 125.5
C20 C19 H19 125.5
Fe1 C19 H19 123.7
C19 C20 C16 108.0(7)
C19 C20 Fe1 68.3(5)
C16 C20 Fe1 71.8(4)
C19 C20 H20 126.0
C16 C20 H20 126.0
Fe1 C20 H20 125.4
C16 C24 C25 113.1(8)
C16 C24 C26 109.7(8)
C25 C24 C26 112.0(8)
C16 C24 H24 107.2
C25 C24 H24 107.2
C26 C24 H24 107.2
C24 C25 H25A 109.5
C24 C25 H25B 109.5
H25A C25 H25B 109.5
C24 C25 H25C 109.5
H25A C25 H25C 109.5
H25B C25 H25C 109.5
C24 C26 H26A 109.5
C24 C26 H26B 109.5
H26A C26 H26B 109.5
C24 C26 H26C 109.5
H26A C26 H26C 109.5
H26B C26 H26C 109.5
C45 C39 C40 120.7(7)
C45 C39 C44 122.5(7)
C40 C39 C44 116.8(7)
C41 C40 C39 120.1(7)
C41 C40 H40 120.0
C39 C40 H40 120.0
C40 C41 F3 120.0(7)
C40 C41 C42 122.7(7)
F3 C41 C42 117.2(7)
C48 C42 C43 122.1(7)
C48 C42 C41 121.6(7)
C43 C42 C41 116.3(7)
C44 C43 C42 120.5(7)
C44 C43 H43 119.8
C42 C43 H43 119.8
C43 C44 F4 118.9(7)
C43 C44 C39 123.6(7)
F4 C44 C39 117.5(7)
C39 C45 C46 125.4(8)
C39 C45 C47 121.2(7)
C46 C45 C47 113.4(8)
N5 C46 C45 177.2(10)
N6 C47 C45 177.8(11)
C42 C48 C49 127.0(8)
C42 C48 C50 119.3(7)
C49 C48 C50 113.7(8)
N7 C49 C48 175.6(10)
N8 C50 C48 179.5(11)
C56 C51 C52 115.0(6)
C56 C51 C57 124.9(6)
C52 C51 C57 120.1(6)
C53 C52 C51 119.7(6)
C53 C52 H52 120.1
C51 C52 H52 120.1
C52 C53 F5 118.4(6)
C52 C53 C54 126.1(6)
F5 C53 C54 115.5(6)
C60 C54 C55 123.1(6)
C60 C54 C53 123.9(6)
C55 C54 C53 113.1(6)
C56 C55 C54 120.4(6)
C56 C55 H55 119.8
C54 C55 H55 119.8
C55 C56 F6 117.6(6)
C55 C56 C51 125.7(6)
F6 C56 C51 116.7(6)
C59 C57 C58 115.6(7)
C59 C57 C51 120.5(6)
C58 C57 C51 123.6(6)
N9 C58 C57 176.0(8)
N10 C59 C57 179.2(9)
C61 C60 C54 126.4(7)
C61 C60 C62 114.6(7)
C54 C60 C62 118.8(6)
N11 C61 C60 176.8(9)
N12 C62 C60 178.8(10)
C13 Fe1 C14 39.9(4)
C13 Fe1 C19 126.0(3)
C14 Fe1 C19 108.6(3)
C13 Fe1 C12 40.6(3)
C14 Fe1 C12 66.9(3)
C19 Fe1 C12 163.9(3)
C13 Fe1 C18 107.9(4)
C14 Fe1 C18 119.9(3)
C19 Fe1 C18 39.8(3)
C12 Fe1 C18 127.6(4)
C13 Fe1 C17 121.5(4)
C14 Fe1 C17 154.7(3)
C19 Fe1 C17 66.0(3)
C12 Fe1 C17 110.9(3)
C18 Fe1 C17 39.7(3)
C13 Fe1 C15 66.1(4)
C14 Fe1 C15 38.8(3)
C19 Fe1 C15 121.2(3)
C12 Fe1 C15 65.9(3)
C18 Fe1 C15 153.6(3)
C17 Fe1 C15 165.5(3)
C13 Fe1 C11 67.1(3)
C14 Fe1 C11 66.1(3)
C19 Fe1 C11 154.6(3)
C12 Fe1 C11 39.5(3)
C18 Fe1 C11 165.0(3)
C17 Fe1 C11 129.5(3)
C15 Fe1 C11 39.1(3)
C13 Fe1 C20 163.1(3)
C14 Fe1 C20 127.4(3)
C19 Fe1 C20 39.6(3)
C12 Fe1 C20 155.3(3)
C18 Fe1 C20 66.6(3)
C17 Fe1 C20 65.4(3)
C15 Fe1 C20 111.1(3)
C11 Fe1 C20 122.2(3)
C13 Fe1 C16 155.0(4)
C14 Fe1 C16 164.5(4)
C19 Fe1 C16 66.4(3)
C12 Fe1 C16 121.9(3)
C18 Fe1 C16 66.5(3)
C17 Fe1 C16 38.6(3)
C15 Fe1 C16 129.7(3)
C11 Fe1 C16 111.5(3)
C20 Fe1 C16 39.5(3)
C7 Fe2 C8 39.9(3)
C7 Fe2 C9 67.2(4)
C8 Fe2 C9 39.8(3)
C7 Fe2 C10 66.3(4)
C8 Fe2 C10 66.3(4)
C9 Fe2 C10 40.0(3)
C7 Fe2 C3 124.1(4)
C8 Fe2 C3 107.8(4)
C9 Fe2 C3 121.5(4)
C10 Fe2 C3 157.6(3)
C7 Fe2 C4 158.3(3)
C8 Fe2 C4 122.4(3)
C9 Fe2 C4 107.1(3)
C10 Fe2 C4 123.9(3)
C3 Fe2 C4 39.4(3)
C7 Fe2 C2 110.7(4)
C8 Fe2 C2 123.8(4)
C9 Fe2 C2 157.2(3)
C10 Fe2 C2 161.9(3)
C3 Fe2 C2 39.3(3)
C4 Fe2 C2 65.9(3)
C7 Fe2 C5 161.9(3)
C8 Fe2 C5 157.4(3)
C9 Fe2 C5 123.2(3)
C10 Fe2 C5 111.0(3)
C3 Fe2 C5 65.6(3)
C4 Fe2 C5 38.6(3)
C2 Fe2 C5 65.9(3)
C7 Fe2 C6 40.1(3)
C8 Fe2 C6 67.2(4)
C9 Fe2 C6 67.5(3)
C10 Fe2 C6 39.3(3)
C3 Fe2 C6 160.7(3)
C4 Fe2 C6 159.3(4)
C2 Fe2 C6 126.6(3)
C5 Fe2 C6 126.2(3)
C7 Fe2 C1 126.7(3)
C8 Fe2 C1 160.2(3)
C9 Fe2 C1 159.9(3)
C10 Fe2 C1 126.9(3)
C3 Fe2 C1 65.7(3)
C4 Fe2 C1 65.4(3)
C2 Fe2 C1 39.2(3)
C5 Fe2 C1 39.3(3)
C6 Fe2 C1 112.3(3)

loop_
_geom_bond_atom_site_label_1
_geom_bond_atom_site_label_2
_geom_bond_distance
C21A C23A 1.24(3)
C21A C6 1.55(4)
C21A C22A 1.69(4)
C21A H21A 0.9800
C22A H22A 0.9600
C22A H22B 0.9600
C22A H22C 0.9600
C23A H23A 0.9600
C23A H23B 0.9600
C23A H23C 0.9600
C21B C22B 1.17(5)
C21B C6 1.48(6)
C21B C23B 1.80(6)
C21B H21B 0.9800
C22B H22D 0.9600
C22B H22E 0.9600
C22B H22F 0.9600
C23B H23D 0.9600
C23B H23E 0.9600
C23B H23F 0.9600
N4 C38 1.146(9)
N3 C37 1.156(9)
N2 C35 1.125(9)
N1 C34 1.156(9)
F2 C32 1.364(7)
F1 C29 1.352(7)
C38 C36 1.441(10)
C37 C36 1.420(11)
C36 C30 1.390(10)
C35 C33 1.428(10)
C34 C33 1.417(10)
C33 C27 1.404(9)
C32 C31 1.331(9)
C32 C27 1.427(9)
C31 C30 1.419(9)
C31 H31 0.9300
C30 C29 1.444(9)
C29 C28 1.327(9)
C28 C27 1.420(9)
C28 H28 0.9300
C1 C2 1.419(10)
C1 C5 1.422(10)
C1 C11 1.465(8)
C1 Fe2 2.122(7)
C2 C3 1.413(11)
C2 Fe2 2.104(8)
C2 H2 0.9300
C3 C4 1.412(12)
C3 Fe2 2.095(9)
C3 H3 0.9300
C4 C5 1.390(10)
C4 Fe2 2.097(9)
C4 H4 0.9300
C5 Fe2 2.107(7)
C5 H5 0.9300
C6 C10 1.407(10)
C6 C7 1.424(12)
C6 Fe2 2.108(8)
C7 C8 1.391(11)
C7 Fe2 2.037(9)
C7 H7 0.9300
C8 C9 1.395(12)
C8 Fe2 2.045(8)
C8 H8 0.9300
C9 C10 1.410(12)
C9 Fe2 2.050(8)
C9 H9 0.9300
C10 Fe2 2.069(9)
C10 H10 0.9300
C11 C15 1.405(10)
C11 C12 1.410(10)
C11 Fe1 2.104(7)
C12 C13 1.422(10)
C12 Fe1 2.061(7)
C12 H12 0.9300
C13 C14 1.394(13)
C13 Fe1 2.033(9)
C13 H13 0.9300
C14 C15 1.381(10)
C14 Fe1 2.054(10)
C14 H14 0.9300
C15 Fe1 2.100(7)
C15 H15 0.9300
C16 C17 1.403(11)
C16 C20 1.438(11)
C16 C24 1.493(10)
C16 Fe1 2.149(8)
C17 C18 1.414(11)
C17 Fe1 2.093(8)
C17 H17 0.9300
C18 C19 1.403(11)
C18 Fe1 2.066(9)
C18 H18 0.9300
C19 C20 1.412(10)
C19 Fe1 2.058(8)
C19 H19 0.9300
C20 Fe1 2.106(8)
C20 H20 0.9300
C24 C25 1.501(12)
C24 C26 1.515(12)
C24 H24 0.9800
C25 H25A 0.9600
C25 H25B 0.9600
C25 H25C 0.9600
C26 H26A 0.9600
C26 H26B 0.9600
C26 H26C 0.9600
C39 C45 1.376(10)
C39 C40 1.419(10)
C39 C44 1.431(10)
C40 C41 1.332(10)
C40 H40 0.9300
C41 F3 1.344(8)
C41 C42 1.463(10)
C42 C48 1.392(10)
C42 C43 1.407(10)
C43 C44 1.329(10)
C43 H43 0.9300
C44 F4 1.351(8)
C45 C46 1.438(12)
C45 C47 1.463(12)
C46 N5 1.157(10)
C47 N6 1.117(10)
C48 C49 1.414(12)
C48 C50 1.429(11)
C49 N7 1.153(10)
C50 N8 1.152(10)
C51 C56 1.402(9)
C51 C52 1.419(9)
C51 C57 1.426(9)
C52 C53 1.338(9)
C52 H52 0.9300
C53 F5 1.367(7)
C53 C54 1.436(9)
C54 C60 1.408(9)
C54 C55 1.427(9)
C55 C56 1.347(9)
C55 H55 0.9300
C56 F6 1.370(7)
C57 C59 1.409(9)
C57 C58 1.418(10)
C58 N9 1.154(9)
C59 N10 1.151(9)
C60 C61 1.403(10)
C60 C62 1.431(10)
C61 N11 1.147(9)
C62 N12 1.136(8)
